data_7002731
loop_
_publ_author_name
'Rodr\'iguez-Di\'eguez, Antonio'
'Mota, Antonio J.'
'Seco, Jos\'e M.'
'Palacios, Mar\'ia A.'
'Romerosa, Antonio'
'Colacio, Enrique'

_publ_section_title
;
 Influence of metal ions, coligands and reaction conditions on the
 structural versatility and properties of 5-pyrimidyl-tetrazolate
 containing complexes
;
_journal_issue 43
_journal_name_full 'Dalton Transactions'
_journal_page_first 9578
_journal_page_last 9586
_journal_paper_doi 10.1039/b910811d
_journal_year 2009
_chemical_formula_sum 'C10 H6 Cl2 N12 Pd2'
_chemical_formula_weight 577.97
_chemical_name_systematic
;
?
;
_space_group_IT_number 15
_symmetry_cell_setting monoclinic
_symmetry_space_group_name_Hall '-C 2yc'
_symmetry_space_group_name_H-M 'C 1 2/c 1'
_atom_sites_solution_hydrogens geom
_atom_sites_solution_primary direct
_atom_sites_solution_secondary difmap
_audit_creation_method SHELXL-97
_cell_angle_alpha 90.00
_cell_angle_beta 113.884(3)
_cell_angle_gamma 90.00
_cell_formula_units_Z 4
_cell_length_a 22.660(4)
_cell_length_b 5.2273(10)
_cell_length_c 14.055(3)
_cell_measurement_reflns_used 907
_cell_measurement_temperature 150(2)
_cell_measurement_theta_max 20.882
_cell_measurement_theta_min 2.978
_cell_volume 1522.3(5)
_computing_cell_refinement 'Bruker SMART'
_computing_data_collection 'Bruker SMART'
_computing_data_reduction 'Bruker SMART'
_computing_molecular_graphics 'Bruker SHELXTL'
_computing_publication_material 'SHELXL-97 (Sheldrick, 1997)'
_computing_structure_refinement 'SHELXL-97 (Sheldrick, 1997)'
_computing_structure_solution 'SHELXL-97 (Sheldrick, 1997)'
_diffrn_ambient_temperature 150(2)
_diffrn_measured_fraction_theta_full 0.999
_diffrn_measured_fraction_theta_max 0.999
_diffrn_measurement_device_type 'Bruker Axs APEX automatic diffractometer'
_diffrn_measurement_method 'phi and omega scans'
_diffrn_radiation_monochromator graphite
_diffrn_radiation_source 'fine-focus sealed tube'
_diffrn_radiation_type MoK\a
_diffrn_radiation_wavelength 0.71073
_diffrn_reflns_av_R_equivalents 0.0589
_diffrn_reflns_av_sigmaI/netI 0.0478
_diffrn_reflns_limit_h_max 27
_diffrn_reflns_limit_h_min -27
_diffrn_reflns_limit_k_max 6
_diffrn_reflns_limit_k_min -6
_diffrn_reflns_limit_l_max 17
_diffrn_reflns_limit_l_min -16
_diffrn_reflns_number 6073
_diffrn_reflns_theta_full 25.64
_diffrn_reflns_theta_max 25.64
_diffrn_reflns_theta_min 1.97
_exptl_absorpt_coefficient_mu 2.741
_exptl_absorpt_correction_T_max 1.000
_exptl_absorpt_correction_T_min 0.7453
_exptl_absorpt_correction_type empirical
_exptl_absorpt_process_details Empirical
_exptl_crystal_colour 'color less'
_exptl_crystal_density_diffrn 2.522
_exptl_crystal_density_method 'not measured'
_exptl_crystal_description PRISMATIC
_exptl_crystal_F_000 1104
_exptl_crystal_size_max 0.12
_exptl_crystal_size_mid 0.11
_exptl_crystal_size_min 0.08
_refine_diff_density_max 0.766
_refine_diff_density_min -0.513
_refine_diff_density_rms 0.130
_refine_ls_extinction_method none
_refine_ls_goodness_of_fit_ref 0.997
_refine_ls_hydrogen_treatment constr
_refine_ls_matrix_type full
_refine_ls_number_parameters 118
_refine_ls_number_reflns 1443
_refine_ls_number_restraints 0
_refine_ls_restrained_S_all 0.997
_refine_ls_R_factor_all 0.0494
_refine_ls_R_factor_gt 0.0305
_refine_ls_shift/su_max 0.000
_refine_ls_shift/su_mean 0.000
_refine_ls_structure_factor_coef Fsqd
_refine_ls_weighting_details 'calc w=1/[\s^2^(Fo^2^)+(0.0302P)^2^+0.0000P] where P=(Fo^2^+2Fc^2^)/3'
_refine_ls_weighting_scheme calc
_refine_ls_wR_factor_gt 0.0604
_refine_ls_wR_factor_ref 0.0675
_reflns_number_gt 1103
_reflns_number_total 1443
_reflns_threshold_expression >2sigma(I)
_cod_data_source_file b910811d.txt
_cod_data_source_block compound2
_cod_depositor_comments
;
The following automatic conversions were performed:
'_symmetry_cell_setting' value 'MONOCLINIC' changed to 'monoclinic'
according to '/home/saulius/struct/CIF-dictionaries/cif_core.dic'
dictionary named 'cif_core.dic' version 2.4.1 from
2010-06-29.

'_exptl_absorpt_correction_type' value 'Empirical' changed to
'empirical' according to
'/home/saulius/struct/CIF-dictionaries/cif_core.dic' dictionary named
'cif_core.dic' version 2.4.1 from 2010-06-29.

Automatic conversion script
Id: cif_fix_enum 1527 2010-12-29 10:47:43Z saulius 
;
_cod_original_sg_symbol_H-M C2/C
_cod_database_code 7002731

loop_
_symmetry_equiv_pos_as_xyz
'x, y, z'
'-x, y, -z+1/2'
'x+1/2, y+1/2, z'
'-x+1/2, y+1/2, -z+1/2'
'-x, -y, -z'
'x, -y, z-1/2'
'-x+1/2, -y+1/2, -z'
'x+1/2, -y+1/2, z-1/2'

loop_
_atom_site_label
_atom_site_type_symbol
_atom_site_fract_x
_atom_site_fract_y
_atom_site_fract_z
_atom_site_U_iso_or_equiv
_atom_site_adp_type
_atom_site_occupancy
_atom_site_symmetry_multiplicity
_atom_site_calc_flag
_atom_site_refinement_flags
_atom_site_disorder_assembly
_atom_site_disorder_group
N7 N 0.37403(19) 0.3928(8) 0.4111(3) 0.0260(10) Uani 1 1 d . . .
N1 N 0.26430(19) 0.4352(8) 0.4257(3) 0.0246(9) Uani 1 1 d . . .
N3 N 0.1854(2) 0.7057(8) 0.3673(3) 0.0312(10) Uani 1 1 d . . .
N4 N 0.2288(2) 0.7786(8) 0.3304(3) 0.0316(11) Uani 1 1 d . . .
N2 N 0.20641(19) 0.4994(8) 0.4245(3) 0.0250(10) Uani 1 1 d . . .
C10 C 0.4100(3) 0.7188(11) 0.2957(4) 0.0397(14) Uani 1 1 d . . .
H10 H 0.4231 0.8322 0.2571 0.048 Uiso 1 1 calc R . .
N11 N 0.3529(2) 0.7570(8) 0.3009(3) 0.0333(11) Uani 1 1 d . . .
C8 C 0.4305(3) 0.3568(10) 0.4024(4) 0.0344(13) Uani 1 1 d . . .
H8 H 0.4566 0.2192 0.4359 0.041 Uiso 1 1 calc R . .
C5 C 0.2764(3) 0.6085(10) 0.3680(4) 0.0271(12) Uani 1 1 d . . .
C6 C 0.3376(2) 0.5894(10) 0.3573(4) 0.0270(12) Uani 1 1 d . . .
C9 C 0.4495(3) 0.5198(11) 0.3448(4) 0.0416(15) Uani 1 1 d . . .
H9 H 0.4887 0.4963 0.3391 0.050 Uiso 1 1 calc R . .
Cl1 Cl 0.42771(6) -0.0511(3) 0.57274(11) 0.0387(4) Uani 1 1 d . . .
Pd1 Pd 0.336755(18) 0.18808(8) 0.49685(3) 0.02475(14) Uani 1 1 d . . .

loop_
_atom_site_aniso_label
_atom_site_aniso_U_11
_atom_site_aniso_U_22
_atom_site_aniso_U_33
_atom_site_aniso_U_23
_atom_site_aniso_U_13
_atom_site_aniso_U_12
N7 0.020(2) 0.030(3) 0.024(2) -0.0009(19) 0.0051(19) -0.0006(18)
N1 0.021(2) 0.030(2) 0.022(2) -0.0008(19) 0.0074(19) -0.0001(19)
N3 0.032(2) 0.030(2) 0.031(2) 0.009(2) 0.013(2) 0.005(2)
N4 0.031(2) 0.035(3) 0.029(2) 0.008(2) 0.012(2) 0.003(2)
N2 0.020(2) 0.032(3) 0.019(2) 0.0020(19) 0.0031(19) 0.0022(18)
C10 0.034(3) 0.053(4) 0.034(3) 0.008(3) 0.016(3) -0.009(3)
N11 0.036(3) 0.034(3) 0.031(3) 0.004(2) 0.015(2) -0.004(2)
C8 0.029(3) 0.042(4) 0.035(3) 0.001(3) 0.015(3) 0.004(3)
C5 0.030(3) 0.026(3) 0.019(3) -0.001(2) 0.005(2) -0.002(2)
C6 0.026(3) 0.030(3) 0.024(3) -0.004(2) 0.009(2) -0.004(2)
C9 0.034(3) 0.059(4) 0.038(3) 0.008(3) 0.021(3) 0.005(3)
Cl1 0.0292(7) 0.0465(9) 0.0414(8) 0.0113(7) 0.0154(7) 0.0145(7)
Pd1 0.0226(2) 0.0270(2) 0.0243(2) 0.00228(19) 0.00904(17) 0.00273(19)

loop_
_atom_type_symbol
_atom_type_description
_atom_type_scat_dispersion_real
_atom_type_scat_dispersion_imag
_atom_type_scat_source
C C 0.0033 0.0016 'International Tables Vol C Tables 4.2.6.8 and 6.1.1.4'
H H 0.0000 0.0000 'International Tables Vol C Tables 4.2.6.8 and 6.1.1.4'
N N 0.0061 0.0033 'International Tables Vol C Tables 4.2.6.8 and 6.1.1.4'
Cl Cl 0.1484 0.1585 'International Tables Vol C Tables 4.2.6.8 and 6.1.1.4'
Pd Pd -0.9988 1.0072 'International Tables Vol C Tables 4.2.6.8 and 6.1.1.4'

loop_
_geom_angle_atom_site_label_1
_geom_angle_atom_site_label_2
_geom_angle_atom_site_label_3
_geom_angle
_geom_angle_site_symmetry_1
_geom_angle_site_symmetry_3
_geom_angle_publ_flag
C6 N7 C8 116.5(4) . . ?
C6 N7 Pd1 115.3(3) . . ?
C8 N7 Pd1 128.2(4) . . ?
C5 N1 N2 105.4(4) . . ?
C5 N1 Pd1 114.6(3) . . ?
N2 N1 Pd1 139.6(3) . . ?
N2 N3 N4 109.3(4) . . ?
C5 N4 N3 105.1(4) . . ?
N3 N2 N1 108.7(4) . . ?
N3 N2 Pd1 127.1(3) . 7_556 ?
N1 N2 Pd1 124.2(3) . 7_556 ?
N11 C10 C9 122.5(5) . . ?
C6 N11 C10 115.4(5) . . ?
N7 C8 C9 120.6(5) . . ?
N1 C5 N4 111.5(5) . . ?
N1 C5 C6 117.4(5) . . ?
N4 C5 C6 131.0(5) . . ?
N11 C6 N7 126.5(5) . . ?
N11 C6 C5 120.6(5) . . ?
N7 C6 C5 112.9(4) . . ?
C8 C9 C10 118.5(5) . . ?
N2 Pd1 N1 96.08(16) 7_556 . ?
N2 Pd1 N7 175.58(16) 7_556 . ?
N1 Pd1 N7 79.54(16) . . ?
N2 Pd1 Cl1 91.40(12) 7_556 . ?
N1 Pd1 Cl1 171.99(12) . . ?
N7 Pd1 Cl1 93.00(12) . . ?

loop_
_geom_bond_atom_site_label_1
_geom_bond_atom_site_label_2
_geom_bond_distance
_geom_bond_site_symmetry_2
_geom_bond_publ_flag
N7 C6 1.343(6) . ?
N7 C8 1.346(6) . ?
N7 Pd1 2.034(4) . ?
N1 C5 1.317(6) . ?
N1 N2 1.348(5) . ?
N1 Pd1 2.008(4) . ?
N3 N2 1.314(5) . ?
N3 N4 1.340(6) . ?
N4 C5 1.331(6) . ?
N2 Pd1 2.003(4) 7_556 ?
C10 N11 1.340(7) . ?
C10 C9 1.365(7) . ?
N11 C6 1.318(6) . ?
C8 C9 1.360(7) . ?
C5 C6 1.457(7) . ?
Cl1 Pd1 2.2735(14) . ?
Pd1 N2 2.003(4) 7_556 ?
